data_4027495
loop_
_publ_author_name
'Alankriti Bajpai'
'Palani Natarajan'
'Paloth Venugopalan'
'Jarugu Narasimha Moorthy'

_publ_contact_author_address
;Departmet of chemistry
Indian Institute of Technology - Kanpur
Kanpur - 208 016
INDIA
;
_publ_contact_author_email moorthy@iitk.ac.in
_publ_contact_author_fax +915122597436
_publ_contact_author_name 'Prof. J. N. Moorthy'
_publ_contact_author_phone +915122597438
_publ_section_title
;
 Crystal Engineering: Lattice Inclusion Based on O-H...O Hydrogen-Bonded
 Self-Assembly and Guest-Induced Structural Mimicry
;
_journal_name_full 'Journal of Organic Chemistry'
_journal_page_first 7858
_journal_page_last 7865
_journal_paper_doi 10.1021/jo3010292
_journal_volume 77
_journal_year 2012
_chemical_formula_sum 'C82 H68 Cl8 N2 O4'
_chemical_formula_weight 1429.06
_chemical_name_common 1,3,6,8-Tetrakis(4-hydroxy-2,6-dimethylphenyl)pyrene
_chemical_name_systematic
; 
 1,3,6,8-Tetrakis(4-hydroxy-2,6-dimethylphenyl)pyrene
-4ortho-dichlorobenzene-2pyridine
;
_space_group_IT_number 2
_symmetry_cell_setting triclinic
_symmetry_space_group_name_Hall '-P 1'
_symmetry_space_group_name_H-M 'P -1'
_atom_sites_solution_hydrogens geom
_atom_sites_solution_primary direct
_atom_sites_solution_secondary difmap
_audit_creation_method SHELXL-97
_cell_angle_alpha 62.041(3)
_cell_angle_beta 74.343(3)
_cell_angle_gamma 86.046(3)
_cell_formula_units_Z 2
_cell_length_a 12.268(2)
_cell_length_b 12.809(2)
_cell_length_c 13.237(2)
_cell_measurement_temperature 100(2)
_cell_volume 1765.1(5)
_computing_structure_refinement 'SHELXL-97 (Sheldrick, 1997)'
_diffrn_ambient_temperature 100(2)
_diffrn_measured_fraction_theta_full 0.978
_diffrn_measured_fraction_theta_max 0.978
_diffrn_radiation_monochromator graphite
_diffrn_radiation_source 'fine-focus sealed tube'
_diffrn_radiation_type MoK\a
_diffrn_radiation_wavelength 0.71073
_diffrn_reflns_av_R_equivalents 0.0358
_diffrn_reflns_av_sigmaI/netI 0.0675
_diffrn_reflns_limit_h_max 14
_diffrn_reflns_limit_h_min -14
_diffrn_reflns_limit_k_max 8
_diffrn_reflns_limit_k_min -15
_diffrn_reflns_limit_l_max 15
_diffrn_reflns_limit_l_min -15
_diffrn_reflns_number 9028
_diffrn_reflns_theta_full 25.00
_diffrn_reflns_theta_max 25.00
_diffrn_reflns_theta_min 2.14
_exptl_absorpt_coefficient_mu 0.373
_exptl_crystal_density_diffrn 1.344
_exptl_crystal_F_000 742
_refine_diff_density_max 0.793
_refine_diff_density_min -0.436
_refine_diff_density_rms 0.088
_refine_ls_extinction_method none
_refine_ls_goodness_of_fit_ref 1.048
_refine_ls_hydrogen_treatment mixed
_refine_ls_matrix_type full
_refine_ls_number_parameters 442
_refine_ls_number_reflns 6102
_refine_ls_number_restraints 4
_refine_ls_restrained_S_all 1.049
_refine_ls_R_factor_all 0.0946
_refine_ls_R_factor_gt 0.0702
_refine_ls_shift/su_max 0.000
_refine_ls_shift/su_mean 0.000
_refine_ls_structure_factor_coef Fsqd
_refine_ls_weighting_details 'calc w=1/[\s^2^(Fo^2^)+(0.1216P)^2^+0.0000P] where P=(Fo^2^+2Fc^2^)/3'
_refine_ls_weighting_scheme calc
_refine_ls_wR_factor_gt 0.1831
_refine_ls_wR_factor_ref 0.2008
_reflns_number_gt 4370
_reflns_number_total 6102
_reflns_threshold_expression >2sigma(I)
_cod_data_source_file jo3010292_si_010.cif
_cod_data_source_block TP2-C-P
_cod_original_cell_volume 1765.2(5)
_cod_database_code 4027495

loop_
_symmetry_equiv_pos_as_xyz
'x, y, z'
'-x, -y, -z'

loop_
_atom_site_label
_atom_site_type_symbol
_atom_site_fract_x
_atom_site_fract_y
_atom_site_fract_z
_atom_site_U_iso_or_equiv
_atom_site_adp_type
_atom_site_occupancy
_atom_site_symmetry_multiplicity
_atom_site_calc_flag
_atom_site_refinement_flags
_atom_site_disorder_assembly
_atom_site_disorder_group
Cl1 Cl 1.02421(8) 0.23524(9) 0.54245(10) 0.0591(3) Uani 1 1 d . . .
Cl2 Cl 0.79882(8) 0.21603(8) 0.47662(9) 0.0527(3) Uani 1 1 d . . .
O1 O 0.62533(16) 0.87749(17) 0.50799(17) 0.0280(5) Uani 1 1 d . . .
H1 H 0.6571 0.9433 0.4536 0.042 Uiso 1 1 calc R . .
O2 O 0.55658(18) 0.7024(2) 1.47281(19) 0.0377(6) Uani 1 1 d . . .
H2 H 0.5800 0.7610 1.4754 0.057 Uiso 1 1 calc R . .
N1 N 0.7151(2) 0.0736(2) 0.3114(2) 0.0323(6) Uani 1 1 d . . .
C1 C 0.8339(2) 0.6800(2) 0.8844(3) 0.0242(6) Uani 1 1 d . . .
C2 C 0.7886(2) 0.7005(2) 0.9812(3) 0.0245(6) Uani 1 1 d . . .
H2A H 0.7313 0.7551 0.9762 0.029 Uiso 1 1 calc R . .
C3 C 0.8232(2) 0.6448(2) 1.0849(3) 0.0251(7) Uani 1 1 d . . .
C4 C 0.9084(2) 0.5645(2) 1.0935(3) 0.0234(6) Uani 1 1 d . . .
C5 C 0.9576(2) 0.5421(2) 0.9952(2) 0.0222(6) Uani 1 1 d . . .
C6 C 0.9212(2) 0.6003(2) 0.8902(2) 0.0221(6) Uani 1 1 d . . .
C7 C 0.9720(2) 0.5760(3) 0.7937(3) 0.0257(7) Uani 1 1 d . . .
H7 H 0.9480 0.6150 0.7230 0.031 Uiso 1 1 calc R . .
C8 C 0.9462(2) 0.5019(2) 1.1986(3) 0.0262(7) Uani 1 1 d . . .
H8 H 0.9129 0.5152 1.2648 0.031 Uiso 1 1 calc R . .
C9 C 0.7838(2) 0.7338(2) 0.7813(3) 0.0235(6) Uani 1 1 d . . .
C10 C 0.6901(2) 0.6734(3) 0.7846(3) 0.0260(7) Uani 1 1 d . . .
C11 C 0.6398(2) 0.7236(3) 0.6915(3) 0.0264(7) Uani 1 1 d . . .
H11 H 0.5766 0.6828 0.6939 0.032 Uiso 1 1 calc R . .
C12 C 0.6813(2) 0.8328(2) 0.5953(2) 0.0241(6) Uani 1 1 d . . .
C13 C 0.7741(2) 0.8910(2) 0.5905(3) 0.0259(7) Uani 1 1 d . . .
H13 H 0.8030 0.9653 0.5237 0.031 Uiso 1 1 calc R . .
C14 C 0.8262(2) 0.8421(2) 0.6827(3) 0.0260(7) Uani 1 1 d . . .
C15 C 0.9292(3) 0.9058(3) 0.6744(3) 0.0371(8) Uani 1 1 d . . .
H15A H 0.9179 0.9132 0.7469 0.056 Uiso 1 1 calc R . .
H15B H 0.9411 0.9849 0.6056 0.056 Uiso 1 1 calc R . .
H15C H 0.9958 0.8608 0.6654 0.056 Uiso 1 1 calc R . .
C16 C 0.6442(3) 0.5541(3) 0.8890(3) 0.0391(8) Uani 1 1 d . . .
H16A H 0.7044 0.4987 0.8978 0.059 Uiso 1 1 calc R . .
H16B H 0.5812 0.5239 0.8754 0.059 Uiso 1 1 calc R . .
H16C H 0.6170 0.5624 0.9614 0.059 Uiso 1 1 calc R . .
C17 C 0.7595(2) 0.6600(2) 1.1900(2) 0.0236(6) Uani 1 1 d . . .
C18 C 0.7949(2) 0.7444(3) 1.2155(3) 0.0306(7) Uani 1 1 d . . .
C19 C 0.7283(2) 0.7580(3) 1.3121(3) 0.0301(7) Uani 1 1 d . . .
H19 H 0.7530 0.8136 1.3313 0.036 Uiso 1 1 calc R . .
C20 C 0.6270(2) 0.6913(3) 1.3799(3) 0.0301(7) Uani 1 1 d . . .
C21 C 0.5937(3) 0.6066(3) 1.3552(3) 0.0357(8) Uani 1 1 d . . .
H21 H 0.5253 0.5588 1.4035 0.043 Uiso 1 1 calc R . .
C22 C 0.6590(3) 0.5906(3) 1.2607(3) 0.0314(7) Uani 1 1 d . . .
C23 C 0.6227(3) 0.4935(3) 1.2417(3) 0.0486(10) Uani 1 1 d . . .
H23A H 0.5595 0.4444 1.3090 0.073 Uiso 1 1 calc R . .
H23B H 0.6864 0.4445 1.2351 0.073 Uiso 1 1 calc R . .
H23C H 0.5984 0.5280 1.1684 0.073 Uiso 1 1 calc R . .
C24 C 0.9034(3) 0.8203(3) 1.1399(4) 0.0486(10) Uani 1 1 d . . .
H24A H 0.9668 0.7695 1.1391 0.073 Uiso 1 1 calc R . .
H24B H 0.9167 0.8713 1.1727 0.073 Uiso 1 1 calc R . .
H24C H 0.8973 0.8696 1.0587 0.073 Uiso 1 1 calc R . .
C25 C 0.9083(3) 0.3131(3) 0.5697(3) 0.0459(9) Uani 1 1 d . . .
C26 C 0.9133(4) 0.3845(4) 0.6204(4) 0.0577(11) Uani 1 1 d . . .
H26 H 0.9801 0.3906 0.6411 0.069 Uiso 1 1 calc R . .
C27 C 0.8225(4) 0.4466(5) 0.6409(5) 0.0741(14) Uani 1 1 d . . .
H27 H 0.8261 0.4950 0.6767 0.089 Uiso 1 1 calc R . .
C28 C 0.7246(4) 0.4393(5) 0.6096(5) 0.0772(14) Uani 1 1 d . . .
H28 H 0.6621 0.4837 0.6226 0.093 Uiso 1 1 calc R . .
C29 C 0.7191(4) 0.3675(4) 0.5600(4) 0.0582(11) Uani 1 1 d . . .
H29 H 0.6521 0.3614 0.5397 0.070 Uiso 1 1 calc R . .
C30 C 0.8096(3) 0.3047(3) 0.5397(3) 0.0428(9) Uani 1 1 d . . .
C31 C 0.8227(3) 0.0883(3) 0.2467(3) 0.0353(8) Uani 1 1 d . . .
H31A H 0.8722 0.0278 0.2761 0.042 Uiso 1 1 calc R . .
C32 C 0.8656(3) 0.1877(3) 0.1386(3) 0.0422(9) Uani 1 1 d . . .
H32A H 0.9431 0.1967 0.0958 0.051 Uiso 1 1 calc R . .
C33 C 0.7914(3) 0.2729(3) 0.0953(3) 0.0413(9) Uani 1 1 d . . .
H33A H 0.8172 0.3414 0.0207 0.050 Uiso 1 1 calc R . .
C34 C 0.6814(3) 0.2585(3) 0.1599(3) 0.0386(8) Uani 1 1 d . . .
H34A H 0.6296 0.3166 0.1310 0.046 Uiso 1 1 calc R . .
C35 C 0.6460(3) 0.1580(3) 0.2681(3) 0.0360(8) Uani 1 1 d . . .
H35A H 0.5694 0.1488 0.3134 0.043 Uiso 1 1 calc R . .
Cl3 Cl 0.22210(11) 0.87308(13) 0.07336(15) 0.0687(5) Uani 0.758(2) 1 d PD A 1
Cl4 Cl 0.45027(11) 0.74387(10) 0.05673(12) 0.0487(4) Uani 0.758(2) 1 d PD A 1
C36 C 0.3293(2) 0.8977(3) 0.1228(3) 0.0414(11) Uani 0.758(2) 1 d PGD A 1
C37 C 0.4307(2) 0.8432(2) 0.1125(2) 0.0336(10) Uani 0.758(2) 1 d PGD A 1
C38 C 0.5172(2) 0.8662(3) 0.1503(3) 0.0356(10) Uani 0.758(2) 1 d PG A 1
H38A H 0.5866 0.8290 0.1432 0.043 Uiso 0.758(2) 1 calc PR A 1
C39 C 0.5023(3) 0.9437(3) 0.1985(3) 0.051(3) Uani 0.758(2) 1 d PG A 1
H39A H 0.5614 0.9595 0.2243 0.061 Uiso 0.758(2) 1 calc PR A 1
C40 C 0.4009(3) 0.9982(3) 0.2089(3) 0.0478(13) Uani 0.758(2) 1 d PG A 1
H40A H 0.3907 1.0512 0.2418 0.057 Uiso 0.758(2) 1 calc PR A 1
C41 C 0.3144(2) 0.9752(3) 0.1710(3) 0.0468(13) Uani 0.758(2) 1 d PG A 1
H41A H 0.2451 1.0124 0.1781 0.056 Uiso 0.758(2) 1 calc PR A 1
Cl3A Cl 0.2327(4) 0.9682(4) 0.0769(4) 0.0636(14) Uiso 0.242(2) 1 d PD A 2
Cl4A Cl 0.3416(5) 0.7229(5) 0.1346(5) 0.0843(18) Uiso 0.242(2) 1 d PD A 2
C36A C 0.3566(7) 0.9580(8) -0.0179(8) 0.047(4) Uiso 0.242(2) 1 d PGD A 2
C37A C 0.4019(8) 0.8491(7) 0.0059(7) 0.059(4) Uiso 0.242(2) 1 d PGD A 2
C38A C 0.5014(9) 0.8421(7) -0.0709(10) 0.067(5) Uiso 0.242(2) 1 d PG A 2
H38B H 0.5323 0.7676 -0.0547 0.081 Uiso 0.242(2) 1 calc PR A 2
C39A C 0.5556(8) 0.9440(9) -0.1714(9) 0.060(5) Uiso 0.242(2) 1 d PG A 2
H39B H 0.6236 0.9393 -0.2239 0.072 Uiso 0.242(2) 1 calc PR A 2
C40A C 0.5103(10) 1.0530(7) -0.1952(8) 0.032(7) Uiso 0.242(2) 1 d PG A 2
H40B H 0.5474 1.1227 -0.2639 0.039 Uiso 0.242(2) 1 calc PR A 2
C41A C 0.4108(9) 1.0600(6) -0.1184(9) 0.052(4) Uiso 0.242(2) 1 d PG A 2
H41B H 0.3799 1.1345 -0.1347 0.062 Uiso 0.242(2) 1 calc PR A 2

loop_
_atom_site_aniso_label
_atom_site_aniso_U_11
_atom_site_aniso_U_22
_atom_site_aniso_U_33
_atom_site_aniso_U_23
_atom_site_aniso_U_13
_atom_site_aniso_U_12
Cl1 0.0525(6) 0.0560(6) 0.0736(8) -0.0325(6) -0.0219(5) 0.0107(5)
Cl2 0.0565(6) 0.0449(6) 0.0621(7) -0.0298(5) -0.0152(5) 0.0030(4)
O1 0.0348(11) 0.0259(11) 0.0226(11) -0.0075(9) -0.0139(9) 0.0025(9)
O2 0.0415(13) 0.0451(14) 0.0312(13) -0.0244(11) -0.0015(10) -0.0084(10)
N1 0.0375(15) 0.0276(14) 0.0298(15) -0.0090(12) -0.0141(12) -0.0006(11)
C1 0.0280(15) 0.0196(14) 0.0237(16) -0.0074(13) -0.0091(12) -0.0028(12)
C2 0.0279(15) 0.0190(14) 0.0261(16) -0.0090(13) -0.0097(13) 0.0019(12)
C3 0.0272(15) 0.0209(15) 0.0295(17) -0.0124(13) -0.0093(13) -0.0019(12)
C4 0.0284(15) 0.0191(14) 0.0239(16) -0.0093(12) -0.0100(12) 0.0002(12)
C5 0.0225(14) 0.0218(14) 0.0187(15) -0.0073(12) -0.0035(11) -0.0021(11)
C6 0.0238(14) 0.0201(14) 0.0222(15) -0.0087(12) -0.0080(12) 0.0001(11)
C7 0.0310(16) 0.0261(16) 0.0204(15) -0.0088(13) -0.0111(13) 0.0012(13)
C8 0.0330(16) 0.0265(16) 0.0211(16) -0.0121(13) -0.0077(13) 0.0004(13)
C9 0.0264(15) 0.0220(15) 0.0255(16) -0.0135(13) -0.0085(12) 0.0048(12)
C10 0.0291(16) 0.0236(15) 0.0256(16) -0.0110(13) -0.0086(13) 0.0018(12)
C11 0.0294(15) 0.0260(16) 0.0266(16) -0.0133(13) -0.0094(13) -0.0004(12)
C12 0.0318(16) 0.0211(15) 0.0220(15) -0.0108(13) -0.0114(12) 0.0081(12)
C13 0.0314(16) 0.0189(15) 0.0256(16) -0.0073(13) -0.0108(13) 0.0021(12)
C14 0.0266(15) 0.0230(15) 0.0269(17) -0.0094(13) -0.0100(13) 0.0041(12)
C15 0.0431(19) 0.0310(18) 0.0330(19) -0.0060(15) -0.0185(15) -0.0065(15)
C16 0.046(2) 0.0291(18) 0.0364(19) -0.0044(15) -0.0199(16) -0.0094(15)
C17 0.0275(15) 0.0219(15) 0.0207(15) -0.0089(12) -0.0080(12) 0.0036(12)
C18 0.0287(16) 0.0293(16) 0.0364(18) -0.0174(15) -0.0089(14) 0.0023(13)
C19 0.0342(17) 0.0293(17) 0.0335(18) -0.0200(15) -0.0082(14) -0.0018(13)
C20 0.0328(17) 0.0346(17) 0.0214(16) -0.0122(14) -0.0061(13) 0.0006(14)
C21 0.0370(17) 0.0384(19) 0.0289(18) -0.0158(15) -0.0016(14) -0.0103(14)
C22 0.0397(18) 0.0315(17) 0.0269(17) -0.0160(14) -0.0101(14) -0.0002(14)
C23 0.060(2) 0.048(2) 0.040(2) -0.0271(18) 0.0013(18) -0.0187(18)
C24 0.043(2) 0.054(2) 0.057(2) -0.039(2) 0.0044(18) -0.0161(17)
C25 0.050(2) 0.039(2) 0.044(2) -0.0140(18) -0.0160(17) 0.0039(16)
C26 0.060(2) 0.062(3) 0.063(3) -0.034(2) -0.027(2) 0.007(2)
C27 0.081(3) 0.088(4) 0.090(4) -0.066(3) -0.034(3) 0.019(3)
C28 0.076(3) 0.098(4) 0.096(4) -0.072(3) -0.040(3) 0.038(3)
C29 0.064(3) 0.067(3) 0.062(3) -0.042(2) -0.029(2) 0.026(2)
C30 0.052(2) 0.0366(19) 0.0338(19) -0.0123(16) -0.0110(16) 0.0028(16)
C31 0.0390(19) 0.0309(17) 0.0367(19) -0.0128(15) -0.0170(15) 0.0025(14)
C32 0.0371(18) 0.046(2) 0.037(2) -0.0136(17) -0.0091(16) -0.0033(16)
C33 0.053(2) 0.0277(18) 0.0350(19) -0.0029(15) -0.0194(17) -0.0071(16)
C34 0.057(2) 0.0235(17) 0.039(2) -0.0106(15) -0.0262(17) 0.0052(15)
C35 0.0363(18) 0.0346(18) 0.0388(19) -0.0161(16) -0.0160(15) 0.0070(14)
Cl3 0.0467(8) 0.0603(9) 0.1005(12) -0.0297(8) -0.0367(8) 0.0034(6)
Cl4 0.0652(8) 0.0347(6) 0.0631(9) -0.0296(6) -0.0320(7) 0.0099(5)
C36 0.039(2) 0.031(2) 0.039(3) -0.005(2) -0.004(2) -0.0056(19)
C37 0.040(2) 0.027(2) 0.028(2) -0.0083(19) -0.0099(19) 0.0035(18)
C38 0.043(3) 0.034(2) 0.030(2) -0.015(2) -0.012(2) 0.0068(19)
C39 0.059(5) 0.058(5) 0.047(4) -0.028(3) -0.028(3) 0.010(3)
C40 0.071(3) 0.038(3) 0.041(3) -0.025(2) -0.014(3) 0.013(3)
C41 0.043(3) 0.040(3) 0.046(3) -0.017(2) -0.001(2) 0.011(2)

loop_
_atom_type_symbol
_atom_type_description
_atom_type_scat_dispersion_real
_atom_type_scat_dispersion_imag
_atom_type_scat_source
C C 0.0033 0.0016 'International Tables Vol C Tables 4.2.6.8 and 6.1.1.4'
H H 0.0000 0.0000 'International Tables Vol C Tables 4.2.6.8 and 6.1.1.4'
O O 0.0106 0.0060 'International Tables Vol C Tables 4.2.6.8 and 6.1.1.4'
Cl Cl 0.1484 0.1585 'International Tables Vol C Tables 4.2.6.8 and 6.1.1.4'
N N 0.0061 0.0033 'International Tables Vol C Tables 4.2.6.8 and 6.1.1.4'

loop_
_geom_angle_atom_site_label_1
_geom_angle_atom_site_label_2
_geom_angle_atom_site_label_3
_geom_angle
_geom_angle_site_symmetry_1
_geom_angle_site_symmetry_3
C12 O1 H1 109.5 . .
C20 O2 H2 109.5 . .
C35 N1 C31 117.8(3) . .
C2 C1 C6 118.8(3) . .
C2 C1 C9 119.7(2) . .
C6 C1 C9 121.3(3) . .
C3 C2 C1 123.1(3) . .
C3 C2 H2A 118.4 . .
C1 C2 H2A 118.4 . .
C2 C3 C4 119.2(3) . .
C2 C3 C17 119.3(3) . .
C4 C3 C17 121.0(3) . .
C3 C4 C5 119.2(3) . .
C3 C4 C8 122.2(3) . .
C5 C4 C8 118.6(2) . .
C6 C5 C4 120.5(2) . .
C6 C5 C5 120.1(3) . 2_767
C4 C5 C5 119.4(3) . 2_767
C5 C6 C1 119.1(3) . .
C5 C6 C7 119.2(2) . .
C1 C6 C7 121.7(3) . .
C8 C7 C6 121.0(3) 2_767 .
C8 C7 H7 119.5 2_767 .
C6 C7 H7 119.5 . .
C7 C8 C4 121.8(3) 2_767 .
C7 C8 H8 119.1 2_767 .
C4 C8 H8 119.1 . .
C14 C9 C10 119.1(3) . .
C14 C9 C1 122.0(2) . .
C10 C9 C1 118.9(2) . .
C11 C10 C9 119.9(3) . .
C11 C10 C16 119.7(3) . .
C9 C10 C16 120.3(3) . .
C12 C11 C10 120.3(3) . .
C12 C11 H11 119.9 . .
C10 C11 H11 119.9 . .
O1 C12 C13 123.3(3) . .
O1 C12 C11 116.7(2) . .
C13 C12 C11 120.0(3) . .
C12 C13 C14 120.7(3) . .
C12 C13 H13 119.7 . .
C14 C13 H13 119.7 . .
C9 C14 C13 120.0(3) . .
C9 C14 C15 120.2(3) . .
C13 C14 C15 119.8(3) . .
C14 C15 H15A 109.5 . .
C14 C15 H15B 109.5 . .
H15A C15 H15B 109.5 . .
C14 C15 H15C 109.5 . .
H15A C15 H15C 109.5 . .
H15B C15 H15C 109.5 . .
C10 C16 H16A 109.5 . .
C10 C16 H16B 109.5 . .
H16A C16 H16B 109.5 . .
C10 C16 H16C 109.5 . .
H16A C16 H16C 109.5 . .
H16B C16 H16C 109.5 . .
C22 C17 C18 119.8(3) . .
C22 C17 C3 117.8(3) . .
C18 C17 C3 122.3(2) . .
C17 C18 C19 119.4(3) . .
C17 C18 C24 120.5(3) . .
C19 C18 C24 120.1(3) . .
C20 C19 C18 120.5(3) . .
C20 C19 H19 119.7 . .
C18 C19 H19 119.7 . .
O2 C20 C19 123.5(3) . .
O2 C20 C21 116.9(3) . .
C19 C20 C21 119.6(3) . .
C20 C21 C22 120.9(3) . .
C20 C21 H21 119.6 . .
C22 C21 H21 119.6 . .
C21 C22 C17 119.7(3) . .
C21 C22 C23 118.8(3) . .
C17 C22 C23 121.3(3) . .
C22 C23 H23A 109.5 . .
C22 C23 H23B 109.5 . .
H23A C23 H23B 109.5 . .
C22 C23 H23C 109.5 . .
H23A C23 H23C 109.5 . .
H23B C23 H23C 109.5 . .
C18 C24 H24A 109.5 . .
C18 C24 H24B 109.5 . .
H24A C24 H24B 109.5 . .
C18 C24 H24C 109.5 . .
H24A C24 H24C 109.5 . .
H24B C24 H24C 109.5 . .
C26 C25 C30 119.5(4) . .
C26 C25 Cl1 120.1(3) . .
C30 C25 Cl1 120.4(3) . .
C27 C26 C25 120.1(4) . .
C27 C26 H26 119.9 . .
C25 C26 H26 119.9 . .
C26 C27 C28 120.4(4) . .
C26 C27 H27 119.8 . .
C28 C27 H27 119.8 . .
C29 C28 C27 119.6(4) . .
C29 C28 H28 120.2 . .
C27 C28 H28 120.2 . .
C30 C29 C28 120.3(4) . .
C30 C29 H29 119.8 . .
C28 C29 H29 119.8 . .
C29 C30 C25 120.1(4) . .
C29 C30 Cl2 118.6(3) . .
C25 C30 Cl2 121.3(3) . .
N1 C31 C32 123.2(3) . .
N1 C31 H31A 118.4 . .
C32 C31 H31A 118.4 . .
C33 C32 C31 117.6(3) . .
C33 C32 H32A 121.2 . .
C31 C32 H32A 121.2 . .
C34 C33 C32 119.8(3) . .
C34 C33 H33A 120.1 . .
C32 C33 H33A 120.1 . .
C33 C34 C35 119.0(3) . .
C33 C34 H34A 120.5 . .
C35 C34 H34A 120.5 . .
N1 C35 C34 122.6(3) . .
N1 C35 H35A 118.7 . .
C34 C35 H35A 118.7 . .
C37 C36 C41 120.0 . .
C37 C36 Cl3 120.80(18) . .
C41 C36 Cl3 119.18(18) . .
C38 C37 C36 120.0 . .
C38 C37 Cl4 118.95(17) . .
C36 C37 Cl4 121.02(17) . .
C39 C38 C37 120.0 . .
C39 C38 H38A 120.0 . .
C37 C38 H38A 120.0 . .
C38 C39 C40 120.0 . .
C38 C39 H39A 120.0 . .
C40 C39 H39A 120.0 . .
C41 C40 C39 120.0 . .
C41 C40 H40A 120.0 . .
C39 C40 H40A 120.0 . .
C40 C41 C36 120.0 . .
C40 C41 H41A 120.0 . .
C36 C41 H41A 120.0 . .
C37A C36A C41A 120.0 . .
C37A C36A Cl3A 120.5(6) . .
C41A C36A Cl3A 119.5(6) . .
C36A C37A C38A 120.0 . .
C36A C37A Cl4A 120.9(6) . .
C38A C37A Cl4A 118.9(6) . .
C39A C38A C37A 120.0 . .
C39A C38A H38B 120.0 . .
C37A C38A H38B 120.0 . .
C38A C39A C40A 120.0 . .
C38A C39A H39B 120.0 . .
C40A C39A H39B 120.0 . .
C41A C40A C39A 120.0 . .
C41A C40A H40B 120.0 . .
C39A C40A H40B 120.0 . .
C40A C41A C36A 120.0 . .
C40A C41A H41B 120.0 . .
C36A C41A H41B 120.0 . .

loop_
_geom_bond_atom_site_label_1
_geom_bond_atom_site_label_2
_geom_bond_distance
_geom_bond_site_symmetry_2
Cl1 C25 1.735(4) .
Cl2 C30 1.725(4) .
O1 C12 1.374(3) .
O1 H1 0.8400 .
O2 C20 1.361(4) .
O2 H2 0.8400 .
N1 C35 1.331(4) .
N1 C31 1.336(4) .
C1 C2 1.389(4) .
C1 C6 1.420(4) .
C1 C9 1.492(4) .
C2 C3 1.388(4) .
C2 H2A 0.9500 .
C3 C4 1.404(4) .
C3 C17 1.493(4) .
C4 C5 1.429(4) .
C4 C8 1.429(4) .
C5 C6 1.416(4) .
C5 C5 1.432(5) 2_767
C6 C7 1.426(4) .
C7 C8 1.355(4) 2_767
C7 H7 0.9500 .
C8 C7 1.355(4) 2_767
C8 H8 0.9500 .
C9 C14 1.391(4) .
C9 C10 1.409(4) .
C10 C11 1.388(4) .
C10 C16 1.509(4) .
C11 C12 1.385(4) .
C11 H11 0.9500 .
C12 C13 1.376(4) .
C13 C14 1.392(4) .
C13 H13 0.9500 .
C14 C15 1.503(4) .
C15 H15A 0.9800 .
C15 H15B 0.9800 .
C15 H15C 0.9800 .
C16 H16A 0.9800 .
C16 H16B 0.9800 .
C16 H16C 0.9800 .
C17 C22 1.392(4) .
C17 C18 1.399(4) .
C18 C19 1.400(4) .
C18 C24 1.505(4) .
C19 C20 1.381(4) .
C19 H19 0.9500 .
C20 C21 1.384(4) .
C21 C22 1.387(4) .
C21 H21 0.9500 .
C22 C23 1.496(4) .
C23 H23A 0.9800 .
C23 H23B 0.9800 .
C23 H23C 0.9800 .
C24 H24A 0.9800 .
C24 H24B 0.9800 .
C24 H24C 0.9800 .
C25 C26 1.376(5) .
C25 C30 1.398(5) .
C26 C27 1.366(6) .
C26 H26 0.9500 .
C27 C28 1.393(7) .
C27 H27 0.9500 .
C28 C29 1.370(6) .
C28 H28 0.9500 .
C29 C30 1.368(5) .
C29 H29 0.9500 .
C31 C32 1.386(5) .
C31 H31A 0.9500 .
C32 C33 1.380(5) .
C32 H32A 0.9500 .
C33 C34 1.361(5) .
C33 H33A 0.9500 .
C34 C35 1.382(5) .
C34 H34A 0.9500 .
C35 H35A 0.9500 .
Cl3 C36 1.724(3) .
Cl4 C37 1.721(2) .
C36 C37 1.3900 .
C36 C41 1.3900 .
C37 C38 1.3900 .
C38 C39 1.3900 .
C38 H38A 0.9500 .
C39 C40 1.3900 .
C39 H39A 0.9500 .
C40 C41 1.3900 .
C40 H40A 0.9500 .
C41 H41A 0.9500 .
Cl3A C36A 1.731(6) .
Cl4A C37A 1.721(7) .
C36A C37A 1.3900 .
C36A C41A 1.3900 .
C37A C38A 1.3900 .
C38A C39A 1.3900 .
C38A H38B 0.9500 .
C39A C40A 1.3900 .
C39A H39B 0.9500 .
C40A C41A 1.3900 .
C40A H40B 0.9500 .
C41A H41B 0.9500 .

loop_
_geom_torsion_atom_site_label_1
_geom_torsion_atom_site_label_2
_geom_torsion_atom_site_label_3
_geom_torsion_atom_site_label_4
_geom_torsion
_geom_torsion_site_symmetry_1
_geom_torsion_site_symmetry_4
C6 C1 C2 C3 -1.3(4) . .
C9 C1 C2 C3 173.7(3) . .
C1 C2 C3 C4 0.5(4) . .
C1 C2 C3 C17 -172.0(3) . .
C2 C3 C4 C5 0.1(4) . .
C17 C3 C4 C5 172.5(2) . .
C2 C3 C4 C8 -178.5(3) . .
C17 C3 C4 C8 -6.1(4) . .
C3 C4 C5 C6 0.1(4) . .
C8 C4 C5 C6 178.7(2) . .
C3 C4 C5 C5 -178.4(3) . 2_767
C8 C4 C5 C5 0.3(4) . 2_767
C4 C5 C6 C1 -0.9(4) . .
C5 C5 C6 C1 177.5(3) 2_767 .
C4 C5 C6 C7 -179.9(2) . .
C5 C5 C6 C7 -1.5(5) 2_767 .
C2 C1 C6 C5 1.4(4) . .
C9 C1 C6 C5 -173.4(2) . .
C2 C1 C6 C7 -179.5(3) . .
C9 C1 C6 C7 5.6(4) . .
C5 C6 C7 C8 0.2(4) . 2_767
C1 C6 C7 C8 -178.9(3) . 2_767
C3 C4 C8 C7 179.7(3) . 2_767
C5 C4 C8 C7 1.1(4) . 2_767
C2 C1 C9 C14 93.5(3) . .
C6 C1 C9 C14 -91.7(3) . .
C2 C1 C9 C10 -86.0(3) . .
C6 C1 C9 C10 88.9(3) . .
C14 C9 C10 C11 -1.6(4) . .
C1 C9 C10 C11 177.9(3) . .
C14 C9 C10 C16 178.4(3) . .
C1 C9 C10 C16 -2.2(4) . .
C9 C10 C11 C12 0.0(4) . .
C16 C10 C11 C12 -179.9(3) . .
C10 C11 C12 O1 -178.7(3) . .
C10 C11 C12 C13 1.3(4) . .
O1 C12 C13 C14 178.9(3) . .
C11 C12 C13 C14 -1.0(4) . .
C10 C9 C14 C13 1.8(4) . .
C1 C9 C14 C13 -177.6(3) . .
C10 C9 C14 C15 -177.2(3) . .
C1 C9 C14 C15 3.3(4) . .
C12 C13 C14 C9 -0.5(4) . .
C12 C13 C14 C15 178.5(3) . .
C2 C3 C17 C22 80.5(3) . .
C4 C3 C17 C22 -91.8(3) . .
C2 C3 C17 C18 -96.5(3) . .
C4 C3 C17 C18 91.1(3) . .
C22 C17 C18 C19 -0.1(4) . .
C3 C17 C18 C19 176.9(3) . .
C22 C17 C18 C24 -180.0(3) . .
C3 C17 C18 C24 -2.9(5) . .
C17 C18 C19 C20 -1.8(5) . .
C24 C18 C19 C20 178.1(3) . .
C18 C19 C20 O2 -178.0(3) . .
C18 C19 C20 C21 2.9(5) . .
O2 C20 C21 C22 178.7(3) . .
C19 C20 C21 C22 -2.2(5) . .
C20 C21 C22 C17 0.3(5) . .
C20 C21 C22 C23 176.7(3) . .
C18 C17 C22 C21 0.9(5) . .
C3 C17 C22 C21 -176.3(3) . .
C18 C17 C22 C23 -175.5(3) . .
C3 C17 C22 C23 7.4(4) . .
C30 C25 C26 C27 0.0(6) . .
Cl1 C25 C26 C27 179.4(4) . .
C25 C26 C27 C28 -0.7(7) . .
C26 C27 C28 C29 1.2(8) . .
C27 C28 C29 C30 -1.0(7) . .
C28 C29 C30 C25 0.2(6) . .
C28 C29 C30 Cl2 -179.8(4) . .
C26 C25 C30 C29 0.3(6) . .
Cl1 C25 C30 C29 -179.2(3) . .
C26 C25 C30 Cl2 -179.7(3) . .
Cl1 C25 C30 Cl2 0.8(4) . .
C35 N1 C31 C32 1.3(5) . .
N1 C31 C32 C33 -2.2(5) . .
C31 C32 C33 C34 1.4(5) . .
C32 C33 C34 C35 0.0(5) . .
C31 N1 C35 C34 0.2(5) . .
C33 C34 C35 N1 -0.8(5) . .
C41 C36 C37 C38 0.0 . .
Cl3 C36 C37 C38 178.5(2) . .
C41 C36 C37 Cl4 178.3(2) . .
Cl3 C36 C37 Cl4 -3.2(2) . .
C36 C37 C38 C39 0.0 . .
Cl4 C37 C38 C39 -178.3(2) . .
C37 C38 C39 C40 0.0 . .
C38 C39 C40 C41 0.0 . .
C39 C40 C41 C36 0.0 . .
C37 C36 C41 C40 0.0 . .
Cl3 C36 C41 C40 -178.5(2) . .
C41A C36A C37A C38A 0.0 . .
Cl3A C36A C37A C38A 180.0(9) . .
C41A C36A C37A Cl4A 175.7(10) . .
Cl3A C36A C37A Cl4A -4.3(9) . .
C36A C37A C38A C39A 0.0 . .
Cl4A C37A C38A C39A -175.8(10) . .
C37A C38A C39A C40A 0.0 . .
C38A C39A C40A C41A 0.0 . .
C39A C40A C41A C36A 0.0 . .
C37A C36A C41A C40A 0.0 . .
Cl3A C36A C41A C40A -180.0(9) . .
